data_4108121
loop_
_publ_author_name
'Yu-Jun Zhao'
'Teck-Peng Loh'

_publ_section_title
;
 Bioinspired Polyene Cyclization Promoted by Intermolecular Chiral
 Acetal-SnCl4 or Chiral N-Acetal-TiCl4: Investigation of the Mechanism and
 Identification of the Key Intermediates
;
_journal_name_full 'Journal of the American Chemical Society'
_journal_page_first 10024
_journal_page_last 10029
_journal_paper_doi 10.1021/ja802896n
_journal_volume 130
_journal_year 2008
_chemical_formula_moiety 'C33 H41 N O3 S'
_chemical_formula_sum 'C33 H41 N O3 S'
_chemical_formula_weight 531.73
_chemical_name_systematic
;

 ?

;
_space_group_IT_number 15
_symmetry_cell_setting monoclinic
_symmetry_space_group_name_Hall '-C 2yc'
_symmetry_space_group_name_H-M 'C 1 2/c 1'
_atom_sites_solution_hydrogens geom
_atom_sites_solution_primary direct
_atom_sites_solution_secondary difmap
_audit_creation_method SHELXL-97
_cell_angle_alpha 90.00
_cell_angle_beta 94.994(4)
_cell_angle_gamma 90.00
_cell_formula_units_Z 8
_cell_length_a 19.423(2)
_cell_length_b 10.0634(13)
_cell_length_c 30.456(4)
_cell_measurement_reflns_used 2483
_cell_measurement_temperature 223(2)
_cell_measurement_theta_max 20.07
_cell_measurement_theta_min 2.35
_cell_volume 5930.4(13)
_computing_cell_refinement 'Bruker SMART'
_computing_data_collection 'Bruker SMART'
_computing_data_reduction 'Bruker SAINT'
_computing_molecular_graphics 'Bruker SHELXTL'
_computing_publication_material 'Bruker SHELXTL'
_computing_structure_refinement 'SHELXL-97 (Sheldrick, 1997)'
_computing_structure_solution 'SHELXS-97 (Sheldrick, 1990)'
_diffrn_ambient_temperature 223(2)
_diffrn_measured_fraction_theta_full 0.981
_diffrn_measured_fraction_theta_max 0.981
_diffrn_measurement_device_type 'CCD area detector'
_diffrn_measurement_method 'phi and omega scans'
_diffrn_radiation_monochromator graphite
_diffrn_radiation_source 'fine-focus sealed tube'
_diffrn_radiation_type MoK\a
_diffrn_radiation_wavelength 0.71073
_diffrn_reflns_av_R_equivalents 0.0657
_diffrn_reflns_av_sigmaI/netI 0.0917
_diffrn_reflns_limit_h_max 23
_diffrn_reflns_limit_h_min -17
_diffrn_reflns_limit_k_max 11
_diffrn_reflns_limit_k_min -11
_diffrn_reflns_limit_l_max 30
_diffrn_reflns_limit_l_min -36
_diffrn_reflns_number 15556
_diffrn_reflns_theta_full 25.00
_diffrn_reflns_theta_max 25.00
_diffrn_reflns_theta_min 2.11
_exptl_absorpt_coefficient_mu 0.142
_exptl_absorpt_correction_T_max 0.9804
_exptl_absorpt_correction_T_min 0.9613
_exptl_absorpt_correction_type multi-scan
_exptl_absorpt_process_details sadabs
_exptl_crystal_colour colourless
_exptl_crystal_density_diffrn 1.191
_exptl_crystal_description prism
_exptl_crystal_F_000 2288
_exptl_crystal_size_max 0.28
_exptl_crystal_size_mid 0.14
_exptl_crystal_size_min 0.14
_refine_diff_density_max 0.493
_refine_diff_density_min -0.366
_refine_diff_density_rms 0.074
_refine_ls_extinction_method none
_refine_ls_goodness_of_fit_ref 1.056
_refine_ls_hydrogen_treatment mixed
_refine_ls_matrix_type full
_refine_ls_number_parameters 349
_refine_ls_number_reflns 5100
_refine_ls_number_restraints 1
_refine_ls_restrained_S_all 1.055
_refine_ls_R_factor_all 0.1287
_refine_ls_R_factor_gt 0.0775
_refine_ls_shift/su_max 0.000
_refine_ls_shift/su_mean 0.000
_refine_ls_structure_factor_coef Fsqd
_refine_ls_weighting_details 'calc w=1/[\s^2^(Fo^2^)+(0.1065P)^2^+12.8097P] where P=(Fo^2^+2Fc^2^)/3'
_refine_ls_weighting_scheme calc
_refine_ls_wR_factor_gt 0.2118
_refine_ls_wR_factor_ref 0.2494
_reflns_number_gt 3003
_reflns_number_total 5100
_reflns_threshold_expression >2sigma(I)
_cod_data_source_file ja802896n-file004.cif
_cod_data_source_block ltp89
_cod_original_cell_volume 5930.3(13)
_cod_database_code 4108121

loop_
_symmetry_equiv_pos_as_xyz
'x, y, z'
'-x, y, -z+1/2'
'x+1/2, y+1/2, z'
'-x+1/2, y+1/2, -z+1/2'
'-x, -y, -z'
'x, -y, z-1/2'
'-x+1/2, -y+1/2, -z'
'x+1/2, -y+1/2, z-1/2'

loop_
_atom_site_label
_atom_site_type_symbol
_atom_site_fract_x
_atom_site_fract_y
_atom_site_fract_z
_atom_site_U_iso_or_equiv
_atom_site_adp_type
_atom_site_occupancy
_atom_site_symmetry_multiplicity
_atom_site_calc_flag
_atom_site_refinement_flags
C1 C 0.3800(2) 0.9511(5) 0.75753(15) 0.0447(12) Uani 1 1 d .
C2 C 0.4031(3) 1.0800(5) 0.75066(17) 0.0671(17) Uani 1 1 d .
H2 H 0.4112 1.1066 0.7220 0.081 Uiso 1 1 calc R
C3 C 0.4141(4) 1.1686(6) 0.78455(19) 0.082(2) Uani 1 1 d .
H3 H 0.4291 1.2553 0.7789 0.099 Uiso 1 1 calc R
C4 C 0.4034(3) 1.1317(6) 0.82669(18) 0.0639(16) Uani 1 1 d .
H4 H 0.4114 1.1921 0.8501 0.077 Uiso 1 1 calc R
C5 C 0.3808(3) 1.0058(6) 0.83430(17) 0.0555(14) Uani 1 1 d .
H5 H 0.3728 0.9806 0.8631 0.067 Uiso 1 1 calc R
C6 C 0.3696(2) 0.9144(5) 0.80028(15) 0.0472(12) Uani 1 1 d .
C7 C 0.3478(3) 0.7783(6) 0.81162(18) 0.0705(17) Uani 1 1 d .
H7A H 0.3109 0.7849 0.8315 0.085 Uiso 1 1 calc R
H7B H 0.3870 0.7331 0.8277 0.085 Uiso 1 1 calc R
C8 C 0.3225(3) 0.6944(6) 0.77237(18) 0.0688(17) Uani 1 1 d .
H8A H 0.2756 0.7215 0.7616 0.083 Uiso 1 1 calc R
H8B H 0.3212 0.6008 0.7811 0.083 Uiso 1 1 calc R
C9 C 0.3706(3) 0.7113(4) 0.73599(15) 0.0446(12) Uani 1 1 d .
H9 H 0.4175 0.7054 0.7514 0.054 Uiso 1 1 calc R
C10 C 0.3663(2) 0.8565(4) 0.71772(14) 0.0417(11) Uani 1 1 d .
C11 C 0.2947(3) 0.8951(7) 0.69534(19) 0.083(2) Uani 1 1 d .
H11A H 0.2942 0.9893 0.6885 0.125 Uiso 1 1 calc R
H11B H 0.2595 0.8757 0.7151 0.125 Uiso 1 1 calc R
H11C H 0.2856 0.8446 0.6683 0.125 Uiso 1 1 calc R
C12 C 0.4207(3) 0.8715(4) 0.68525(14) 0.0475(13) Uani 1 1 d .
H12A H 0.4666 0.8650 0.7012 0.057 Uiso 1 1 calc R
H12B H 0.4165 0.9600 0.6719 0.057 Uiso 1 1 calc R
C13 C 0.4145(3) 0.7672(4) 0.64887(14) 0.0435(12) Uani 1 1 d .
H13A H 0.3698 0.7772 0.6316 0.052 Uiso 1 1 calc R
H13B H 0.4510 0.7815 0.6291 0.052 Uiso 1 1 calc R
C14 C 0.4204(2) 0.6271(4) 0.66747(14) 0.0343(10) Uani 1 1 d .
H14 H 0.4662 0.6248 0.6845 0.041 Uiso 1 1 calc R
C15 C 0.3684(3) 0.5961(5) 0.70162(16) 0.0483(12) Uani 1 1 d .
C16 C 0.3919(4) 0.4703(5) 0.72715(19) 0.0766(19) Uani 1 1 d .
H16A H 0.3967 0.3980 0.7066 0.115 Uiso 1 1 calc R
H16B H 0.3578 0.4466 0.7473 0.115 Uiso 1 1 calc R
H16C H 0.4360 0.4867 0.7437 0.115 Uiso 1 1 calc R
C17 C 0.2957(3) 0.5712(7) 0.6799(2) 0.083(2) Uani 1 1 d .
H17A H 0.2829 0.6424 0.6593 0.125 Uiso 1 1 calc R
H17B H 0.2632 0.5679 0.7023 0.125 Uiso 1 1 calc R
H17C H 0.2948 0.4872 0.6642 0.125 Uiso 1 1 calc R
C18 C 0.4253(2) 0.5226(4) 0.63127(14) 0.0343(10) Uani 1 1 d .
H18 H 0.4234 0.4337 0.6450 0.041 Uiso 1 1 calc R
C19 C 0.4920(2) 0.5321(4) 0.60899(14) 0.0353(10) Uani 1 1 d .
C20 C 0.5534(2) 0.4864(5) 0.63103(18) 0.0511(13) Uani 1 1 d .
H20 H 0.5529 0.4481 0.6591 0.061 Uiso 1 1 calc R
C21 C 0.6144(3) 0.4969(6) 0.6120(2) 0.0705(18) Uani 1 1 d .
H21 H 0.6555 0.4688 0.6278 0.085 Uiso 1 1 calc R
C22 C 0.6166(3) 0.5481(6) 0.5702(2) 0.077(2) Uani 1 1 d .
H22 H 0.6586 0.5528 0.5570 0.092 Uiso 1 1 calc R
C23 C 0.5565(3) 0.5919(5) 0.5483(2) 0.0639(16) Uani 1 1 d .
H23 H 0.5573 0.6279 0.5199 0.077 Uiso 1 1 calc R
C24 C 0.4949(3) 0.5840(5) 0.56731(16) 0.0484(12) Uani 1 1 d .
H24 H 0.4541 0.6144 0.5516 0.058 Uiso 1 1 calc R
C25 C 0.3485(2) 0.4169(4) 0.57687(16) 0.0450(12) Uani 1 1 d .
H25A H 0.3503 0.3413 0.5972 0.054 Uiso 1 1 calc R
H25B H 0.3810 0.4006 0.5546 0.054 Uiso 1 1 calc R
C26 C 0.2763(2) 0.4337(4) 0.55514(16) 0.0432(11) Uani 1 1 d .
H26A H 0.2612 0.3506 0.5405 0.052 Uiso 1 1 calc R
H26B H 0.2445 0.4536 0.5776 0.052 Uiso 1 1 calc R
C27 C 0.1340(2) 0.5621(4) 0.51315(13) 0.0303(9) Uani 1 1 d .
C28 C 0.1002(2) 0.4511(4) 0.52716(14) 0.0350(10) Uani 1 1 d .
H28 H 0.1159 0.3658 0.5203 0.042 Uiso 1 1 calc R
C29 C 0.0440(2) 0.4647(4) 0.55110(14) 0.0370(10) Uani 1 1 d .
H29 H 0.0214 0.3883 0.5602 0.044 Uiso 1 1 calc R
C30 C 0.0198(2) 0.5892(4) 0.56212(13) 0.0332(10) Uani 1 1 d .
C31 C -0.0416(2) 0.6041(5) 0.58846(16) 0.0524(13) Uani 1 1 d .
H31A H -0.0295 0.6610 0.6137 0.079 Uiso 1 1 calc R
H31B H -0.0553 0.5175 0.5986 0.079 Uiso 1 1 calc R
H31C H -0.0795 0.6435 0.5701 0.079 Uiso 1 1 calc R
C32 C 0.0549(2) 0.6997(4) 0.54818(14) 0.0384(11) Uani 1 1 d .
H32 H 0.0395 0.7849 0.5553 0.046 Uiso 1 1 calc R
C33 C 0.1110(2) 0.6881(4) 0.52439(14) 0.0365(10) Uani 1 1 d .
H33 H 0.1341 0.7644 0.5156 0.044 Uiso 1 1 calc R
N1 N 0.27393(18) 0.5415(4) 0.52266(12) 0.0378(9) Uani 1 1 d D
H1N H 0.277(3) 0.616(3) 0.5352(15) 0.057 Uiso 1 1 d D
O1 O 0.36606(15) 0.5361(3) 0.60019(10) 0.0398(8) Uani 1 1 d .
O2 O 0.21735(16) 0.6609(3) 0.45920(9) 0.0442(8) Uani 1 1 d .
O3 O 0.20647(15) 0.4164(3) 0.46430(10) 0.0456(8) Uani 1 1 d .
S1 S 0.20881(5) 0.54462(11) 0.48525(4) 0.0359(3) Uani 1 1 d .

loop_
_atom_site_aniso_label
_atom_site_aniso_U_11
_atom_site_aniso_U_22
_atom_site_aniso_U_33
_atom_site_aniso_U_23
_atom_site_aniso_U_13
_atom_site_aniso_U_12
C1 0.043(3) 0.047(3) 0.043(3) -0.003(2) -0.001(2) 0.013(2)
C2 0.111(5) 0.048(3) 0.044(3) -0.004(3) 0.013(3) 0.003(3)
C3 0.138(7) 0.048(4) 0.059(4) -0.009(3) -0.007(4) -0.003(4)
C4 0.072(4) 0.072(4) 0.046(3) -0.011(3) -0.006(3) 0.011(3)
C5 0.051(3) 0.074(4) 0.040(3) -0.006(3) -0.001(2) 0.013(3)
C6 0.036(3) 0.061(3) 0.046(3) -0.001(2) 0.006(2) 0.012(2)
C7 0.091(5) 0.070(4) 0.055(3) -0.003(3) 0.035(3) -0.010(3)
C8 0.075(4) 0.071(4) 0.066(4) -0.008(3) 0.031(3) -0.013(3)
C9 0.044(3) 0.046(3) 0.045(3) -0.001(2) 0.011(2) -0.008(2)
C10 0.038(3) 0.042(3) 0.045(3) -0.003(2) 0.002(2) 0.014(2)
C11 0.067(4) 0.108(5) 0.068(4) -0.028(4) -0.029(3) 0.045(4)
C12 0.072(4) 0.030(3) 0.041(3) 0.002(2) 0.010(2) -0.002(2)
C13 0.061(3) 0.034(3) 0.036(3) 0.001(2) 0.010(2) 0.006(2)
C14 0.028(2) 0.034(2) 0.042(2) 0.0030(19) 0.0064(19) 0.0013(18)
C15 0.047(3) 0.046(3) 0.054(3) -0.005(2) 0.016(2) -0.005(2)
C16 0.117(6) 0.044(3) 0.074(4) 0.007(3) 0.040(4) 0.003(3)
C17 0.051(4) 0.101(5) 0.102(5) -0.047(4) 0.032(3) -0.038(3)
C18 0.027(2) 0.033(2) 0.042(3) 0.0008(19) -0.0030(19) 0.0059(18)
C19 0.033(3) 0.036(2) 0.038(3) -0.0068(19) 0.0059(19) 0.0016(19)
C20 0.030(3) 0.059(3) 0.064(3) -0.018(3) 0.001(2) 0.011(2)
C21 0.031(3) 0.083(4) 0.096(5) -0.042(4) 0.001(3) 0.007(3)
C22 0.063(4) 0.074(4) 0.100(5) -0.044(4) 0.052(4) -0.027(3)
C23 0.067(4) 0.049(3) 0.081(4) -0.012(3) 0.035(3) -0.011(3)
C24 0.054(3) 0.042(3) 0.052(3) -0.004(2) 0.015(2) -0.002(2)
C25 0.032(3) 0.037(3) 0.064(3) -0.007(2) -0.007(2) 0.001(2)
C26 0.031(3) 0.041(3) 0.057(3) 0.003(2) 0.000(2) -0.002(2)
C27 0.025(2) 0.032(2) 0.034(2) -0.0021(18) 0.0002(17) -0.0012(18)
C28 0.030(2) 0.028(2) 0.047(3) -0.0056(19) 0.003(2) 0.0031(19)
C29 0.030(2) 0.036(3) 0.046(3) 0.006(2) 0.006(2) -0.005(2)
C30 0.028(2) 0.041(3) 0.030(2) 0.0019(19) 0.0021(18) -0.0002(19)
C31 0.038(3) 0.067(3) 0.053(3) -0.001(3) 0.011(2) 0.007(2)
C32 0.034(3) 0.036(3) 0.046(3) -0.005(2) 0.005(2) 0.008(2)
C33 0.028(2) 0.031(2) 0.052(3) 0.001(2) 0.008(2) -0.0030(19)
N1 0.0212(19) 0.043(2) 0.049(2) -0.0043(18) -0.0021(16) -0.0022(17)
O1 0.0331(18) 0.0343(17) 0.0510(19) -0.0047(14) -0.0025(14) 0.0060(13)
O2 0.0416(19) 0.0500(19) 0.0417(18) 0.0058(15) 0.0073(14) -0.0074(15)
O3 0.0330(18) 0.0469(19) 0.057(2) -0.0235(16) 0.0064(15) 0.0024(14)
S1 0.0265(6) 0.0413(7) 0.0402(7) -0.0057(5) 0.0043(4) -0.0025(5)

loop_
_atom_type_symbol
_atom_type_description
_atom_type_scat_dispersion_real
_atom_type_scat_dispersion_imag
_atom_type_scat_source
C C 0.0033 0.0016 'International Tables Vol C Tables 4.2.6.8 and 6.1.1.4'
H H 0.0000 0.0000 'International Tables Vol C Tables 4.2.6.8 and 6.1.1.4'
N N 0.0061 0.0033 'International Tables Vol C Tables 4.2.6.8 and 6.1.1.4'
O O 0.0106 0.0060 'International Tables Vol C Tables 4.2.6.8 and 6.1.1.4'
S S 0.1246 0.1234 'International Tables Vol C Tables 4.2.6.8 and 6.1.1.4'

loop_
_geom_angle_atom_site_label_1
_geom_angle_atom_site_label_2
_geom_angle_atom_site_label_3
_geom_angle
C6 C1 C2 117.7(5)
C6 C1 C10 122.9(4)
C2 C1 C10 119.4(4)
C3 C2 C1 121.7(5)
C2 C3 C4 120.3(6)
C5 C4 C3 119.2(5)
C4 C5 C6 121.3(5)
C1 C6 C5 119.9(5)
C1 C6 C7 122.2(5)
C5 C6 C7 117.9(5)
C6 C7 C8 114.3(5)
C7 C8 C9 109.7(5)
C8 C9 C15 115.0(4)
C8 C9 C10 110.3(4)
C15 C9 C10 117.3(4)
C12 C10 C11 109.8(4)
C12 C10 C1 111.6(4)
C11 C10 C1 106.1(4)
C12 C10 C9 107.9(3)
C11 C10 C9 114.2(4)
C1 C10 C9 107.2(4)
C10 C12 C13 113.0(4)
C14 C13 C12 111.7(3)
C13 C14 C18 112.1(3)
C13 C14 C15 113.9(4)
C18 C14 C15 115.5(4)
C17 C15 C16 107.9(5)
C17 C15 C14 112.1(4)
C16 C15 C14 108.9(4)
C17 C15 C9 112.6(4)
C16 C15 C9 106.5(4)
C14 C15 C9 108.7(4)
O1 C18 C19 111.5(3)
O1 C18 C14 108.3(3)
C19 C18 C14 112.8(3)
C24 C19 C20 117.8(4)
C24 C19 C18 122.7(4)
C20 C19 C18 119.5(4)
C21 C20 C19 120.5(5)
C20 C21 C22 121.2(6)
C23 C22 C21 118.5(5)
C22 C23 C24 120.9(6)
C23 C24 C19 121.1(5)
O1 C25 C26 107.4(3)
N1 C26 C25 110.6(4)
C28 C27 C33 119.2(4)
C28 C27 S1 120.2(3)
C33 C27 S1 120.4(3)
C29 C28 C27 120.3(4)
C28 C29 C30 121.4(4)
C29 C30 C32 117.5(4)
C29 C30 C31 121.4(4)
C32 C30 C31 121.1(4)
C33 C32 C30 121.9(4)
C32 C33 C27 119.7(4)
C26 N1 S1 117.6(3)
C25 O1 C18 113.3(3)
O2 S1 O3 119.23(19)
O2 S1 N1 106.46(19)
O3 S1 N1 106.60(19)
O2 S1 C27 109.10(19)
O3 S1 C27 108.00(19)
N1 S1 C27 106.79(19)

loop_
_geom_bond_atom_site_label_1
_geom_bond_atom_site_label_2
_geom_bond_distance
C1 C6 1.385(6)
C1 C2 1.394(7)
C1 C10 1.546(6)
C2 C3 1.367(7)
C3 C4 1.369(8)
C4 C5 1.366(8)
C5 C6 1.388(7)
C6 C7 1.483(7)
C7 C8 1.510(8)
C8 C9 1.519(6)
C9 C15 1.560(6)
C9 C10 1.563(6)
C10 C12 1.516(6)
C10 C11 1.543(7)
C12 C13 1.523(6)
C13 C14 1.520(6)
C14 C18 1.532(6)
C14 C15 1.544(6)
C15 C17 1.527(7)
C15 C16 1.535(7)
C18 O1 1.431(5)
C18 C19 1.517(6)
C19 C24 1.378(6)
C19 C20 1.395(6)
C20 C21 1.366(8)
C21 C22 1.379(9)
C22 C23 1.366(9)
C23 C24 1.376(7)
C25 O1 1.420(5)
C25 C26 1.507(6)
C26 N1 1.466(6)
C27 C28 1.381(6)
C27 C33 1.396(6)
C27 S1 1.755(4)
C28 C29 1.372(6)
C29 C30 1.389(6)
C30 C32 1.389(6)
C30 C31 1.501(6)
C32 C33 1.366(6)
N1 S1 1.627(4)
O2 S1 1.432(3)
O3 S1 1.438(3)
